data_4107013
loop_
_publ_author_name
'Elango Kumarasamy'
'Josepha L. Jesuraj'
'Joseph N. Omlid'
'Angel Ugrinov'
'Jayaraman Sivaguru'

_publ_contact_author_name 'Jayaraman Sivaguru'
_publ_contact_author_phone '701 231-8923'
_publ_section_title
;
 Light-Induced Enantiospecific 4\p Ring Closure of Axially Chiral
 2-Pyridones: Enthalpic and Entropic Effects Promoted by H-Bonding
;
_journal_name_full 'Journal of the American Chemical Society'
_journal_page_first 17106
_journal_page_last 17109
_journal_paper_doi 10.1021/ja203087a
_journal_volume 133
_journal_year 2011
_chemical_formula_moiety 'C24 H19 N O2'
_chemical_formula_sum 'C24 H19 N O2'
_chemical_formula_weight 353.40
_chemical_name_systematic
;
 ?
;
_space_group_IT_number 14
_space_group_name_Hall '-P 2ybc'
_symmetry_cell_setting monoclinic
_symmetry_space_group_name_Hall '-P 2ybc'
_symmetry_space_group_name_H-M 'P 1 21/c 1'
_atom_sites_solution_hydrogens geom
_atom_sites_solution_primary direct
_atom_sites_solution_secondary difmap
_audit_creation_method SHELXL-97
_cell_angle_alpha 90.00
_cell_angle_beta 90.711(5)
_cell_angle_gamma 90.00
_cell_formula_units_Z 4
_cell_length_a 8.502(4)
_cell_length_b 12.948(6)
_cell_length_c 17.246(8)
_cell_measurement_reflns_used 6521
_cell_measurement_temperature 273(2)
_cell_measurement_theta_max 27.32
_cell_measurement_theta_min 2.36
_cell_volume 1898.4(15)
_computing_cell_refinement 'Bruker SAINT'
_computing_data_collection 'Bruker APEX2'
_computing_data_reduction 'Bruker SAINT'
_computing_molecular_graphics 'Bruker SHELXTL'
_computing_publication_material 'Bruker SHELXTL'
_computing_structure_refinement 'SHELXL-97 (Sheldrick, 2008)'
_computing_structure_solution 'SHELXS-97 (Sheldrick, 2008)'
_diffrn_ambient_temperature 273(2)
_diffrn_measured_fraction_theta_full 0.961
_diffrn_measured_fraction_theta_max 0.961
_diffrn_measurement_device_type 'Bruker APEX-II CCD'
_diffrn_measurement_method '\f and \w scans'
_diffrn_radiation_monochromator graphite
_diffrn_radiation_source 'fine-focus sealed tube'
_diffrn_radiation_type MoK\a
_diffrn_radiation_wavelength 0.71073
_diffrn_reflns_av_R_equivalents 0.0239
_diffrn_reflns_av_sigmaI/netI 0.0218
_diffrn_reflns_limit_h_max 10
_diffrn_reflns_limit_h_min -10
_diffrn_reflns_limit_k_max 14
_diffrn_reflns_limit_k_min -16
_diffrn_reflns_limit_l_max 22
_diffrn_reflns_limit_l_min -22
_diffrn_reflns_number 14955
_diffrn_reflns_theta_full 27.77
_diffrn_reflns_theta_max 27.77
_diffrn_reflns_theta_min 2.36
_exptl_absorpt_coefficient_mu 0.078
_exptl_absorpt_correction_T_max 0.7456
_exptl_absorpt_correction_T_min 0.6313
_exptl_absorpt_correction_type multi-scan
_exptl_absorpt_process_details 'Acta Cryst (1995). A51, 33-38'
_exptl_crystal_colour orange
_exptl_crystal_density_diffrn 1.237
_exptl_crystal_description plate
_exptl_crystal_F_000 744
_exptl_crystal_size_max .8
_exptl_crystal_size_mid .6
_exptl_crystal_size_min .16
_refine_diff_density_max 0.131
_refine_diff_density_min -0.170
_refine_diff_density_rms 0.030
_refine_ls_extinction_coef 0.0121(16)
_refine_ls_extinction_expression Fc^*^=kFc[1+0.001xFc^2^\l^3^/sin(2\q)]^-1/4^
_refine_ls_extinction_method SHELXL
_refine_ls_goodness_of_fit_ref 1.035
_refine_ls_hydrogen_treatment constr
_refine_ls_matrix_type full
_refine_ls_number_parameters 246
_refine_ls_number_reflns 4301
_refine_ls_number_restraints 0
_refine_ls_restrained_S_all 1.035
_refine_ls_R_factor_all 0.0709
_refine_ls_R_factor_gt 0.0439
_refine_ls_shift/su_max 0.001
_refine_ls_shift/su_mean 0.000
_refine_ls_structure_factor_coef Fsqd
_refine_ls_weighting_details 'calc w=1/[\s^2^(Fo^2^)+(0.0578P)^2^+0.3379P] where P=(Fo^2^+2Fc^2^)/3'
_refine_ls_weighting_scheme calc
_refine_ls_wR_factor_gt 0.1145
_refine_ls_wR_factor_ref 0.1336
_reflns_number_gt 2919
_reflns_number_total 4301
_reflns_threshold_expression >2sigma(I)
_cod_data_source_file ja203087a_si_002_1.cif
_cod_data_source_block 2c
_cod_original_cell_volume 1898.3(15)
_cod_database_code 4107013

loop_
_symmetry_equiv_pos_as_xyz
'x, y, z'
'-x, y+1/2, -z+1/2'
'-x, -y, -z'
'x, -y-1/2, z-1/2'

loop_
_atom_site_label
_atom_site_type_symbol
_atom_site_fract_x
_atom_site_fract_y
_atom_site_fract_z
_atom_site_U_iso_or_equiv
_atom_site_adp_type
_atom_site_occupancy
_atom_site_symmetry_multiplicity
_atom_site_calc_flag
_atom_site_refinement_flags
O1 O 0.29576(14) 0.83977(8) 0.23912(6) 0.0635(3) Uani 1 1 d .
H1 H 0.3233 0.8689 0.2792 0.095 Uiso 1 1 calc R
O2 O 0.36950(16) 0.93335(9) 0.37709(6) 0.0743(3) Uani 1 1 d .
N1 N 0.27154(14) 1.07790(9) 0.30977(7) 0.0521(3) Uani 1 1 d .
C1 C 0.3326(3) 1.17382(18) 0.45814(13) 0.0933(6) Uani 1 1 d .
H1A H 0.3924 1.1805 0.5034 0.112 Uiso 1 1 calc R
C2 C 0.2243(2) 1.09021(14) 0.42840(9) 0.0727(5) Uani 1 1 d .
H2 H 0.1344 1.0678 0.4592 0.087 Uiso 1 1 calc R
C3 C 0.1991(2) 1.16116(13) 0.35742(10) 0.0718(5) Uani 1 1 d .
H3 H 0.0927 1.1852 0.3444 0.086 Uiso 1 1 calc R
C4 C 0.33370(16) 1.08251(10) 0.23280(8) 0.0476(3) Uani 1 1 d .
C5 C 0.30166(16) 1.00664(10) 0.17645(8) 0.0487(3) Uani 1 1 d .
C6 C 0.20287(17) 0.90878(10) 0.19286(8) 0.0491(3) Uani 1 1 d .
C7 C 0.16596(19) 0.84848(11) 0.11778(8) 0.0556(4) Uani 1 1 d .
C8 C 0.2493(2) 0.75969(13) 0.10024(10) 0.0717(5) Uani 1 1 d .
H8 H 0.3256 0.7356 0.1349 0.086 Uiso 1 1 calc R
C9 C 0.2206(3) 0.70627(17) 0.03179(13) 0.0918(6) Uani 1 1 d .
H9 H 0.2783 0.6471 0.0209 0.110 Uiso 1 1 calc R
C10 C 0.1093(3) 0.73944(19) -0.01939(11) 0.0934(7) Uani 1 1 d .
H10 H 0.0913 0.7037 -0.0654 0.112 Uiso 1 1 calc R
C11 C 0.42624(18) 1.16804(11) 0.21510(9) 0.0584(4) Uani 1 1 d .
H11 H 0.4450 1.2180 0.2529 0.070 Uiso 1 1 calc R
C12 C 0.4905(2) 1.17992(13) 0.14253(10) 0.0663(4) Uani 1 1 d .
H12 H 0.5519 1.2373 0.1314 0.080 Uiso 1 1 calc R
C13 C 0.4626(2) 1.10634(14) 0.08726(10) 0.0722(5) Uani 1 1 d .
H13 H 0.5059 1.1133 0.0383 0.087 Uiso 1 1 calc R
C14 C 0.3699(2) 1.02111(12) 0.10410(9) 0.0650(4) Uani 1 1 d .
H14 H 0.3527 0.9718 0.0657 0.078 Uiso 1 1 calc R
C15 C 0.0232(3) 0.82622(18) -0.00271(11) 0.0917(6) Uani 1 1 d .
H15 H -0.0542 0.8487 -0.0374 0.110 Uiso 1 1 calc R
C16 C 0.0507(2) 0.88085(15) 0.06566(9) 0.0756(5) Uani 1 1 d .
H16 H -0.0085 0.9394 0.0764 0.091 Uiso 1 1 calc R
C17 C 0.04670(17) 0.93426(11) 0.23250(8) 0.0533(3) Uani 1 1 d .
C18 C -0.03487(19) 1.02531(14) 0.21736(11) 0.0709(5) Uani 1 1 d .
H18 H 0.0078 1.0739 0.1839 0.085 Uiso 1 1 calc R
C19 C -0.1788(2) 1.0447(2) 0.25132(14) 0.1014(7) Uani 1 1 d .
H19 H -0.2321 1.1059 0.2404 0.122 Uiso 1 1 calc R
C20 C -0.2427(3) 0.9743(3) 0.30088(16) 0.1188(9) Uani 1 1 d .
H20 H -0.3390 0.9876 0.3238 0.143 Uiso 1 1 calc R
C21 C -0.1643(3) 0.8837(2) 0.31670(12) 0.1019(8) Uani 1 1 d .
H21 H -0.2077 0.8359 0.3505 0.122 Uiso 1 1 calc R
C22 C -0.0200(2) 0.86284(14) 0.28231(9) 0.0705(5) Uani 1 1 d .
H22 H 0.0316 0.8010 0.2928 0.085 Uiso 1 1 calc R
C23 C 0.30130(19) 1.01608(12) 0.37195(8) 0.0578(4) Uani 1 1 d .
C24 C 0.3125(3) 1.23389(17) 0.39730(14) 0.0942(7) Uani 1 1 d .
H24 H 0.3534 1.2979 0.3838 0.113 Uiso 1 1 calc R

loop_
_atom_site_aniso_label
_atom_site_aniso_U_11
_atom_site_aniso_U_22
_atom_site_aniso_U_33
_atom_site_aniso_U_23
_atom_site_aniso_U_13
_atom_site_aniso_U_12
O1 0.0816(7) 0.0467(6) 0.0619(6) 0.0000(5) -0.0135(5) 0.0088(5)
O2 0.1044(9) 0.0643(7) 0.0543(6) 0.0066(5) 0.0022(6) 0.0114(6)
N1 0.0566(7) 0.0504(7) 0.0493(6) -0.0055(5) 0.0035(5) 0.0033(5)
C1 0.1062(15) 0.1036(16) 0.0701(12) -0.0364(12) 0.0059(11) -0.0058(13)
C2 0.0766(11) 0.0852(12) 0.0567(9) -0.0127(8) 0.0160(8) -0.0019(9)
C3 0.0728(11) 0.0718(11) 0.0712(10) -0.0175(8) 0.0111(8) 0.0157(8)
C4 0.0491(7) 0.0444(7) 0.0494(7) 0.0003(6) 0.0005(6) 0.0028(6)
C5 0.0509(8) 0.0456(7) 0.0497(7) -0.0006(6) 0.0032(6) 0.0016(6)
C6 0.0582(8) 0.0423(7) 0.0467(7) 0.0022(6) -0.0022(6) 0.0008(6)
C7 0.0670(9) 0.0506(8) 0.0493(7) -0.0022(6) 0.0043(6) -0.0106(7)
C8 0.0792(11) 0.0666(10) 0.0692(10) -0.0190(8) 0.0046(8) -0.0011(9)
C9 0.1096(16) 0.0844(13) 0.0816(13) -0.0344(11) 0.0151(12) -0.0087(12)
C10 0.1209(17) 0.1006(16) 0.0589(10) -0.0258(11) 0.0096(11) -0.0335(14)
C11 0.0632(9) 0.0499(8) 0.0620(9) -0.0021(7) -0.0010(7) -0.0061(7)
C12 0.0722(10) 0.0582(9) 0.0687(10) 0.0056(8) 0.0064(8) -0.0141(8)
C13 0.0849(12) 0.0709(10) 0.0612(9) 0.0019(8) 0.0201(8) -0.0133(9)
C14 0.0804(11) 0.0588(9) 0.0561(8) -0.0070(7) 0.0148(8) -0.0093(8)
C15 0.1137(16) 0.1043(16) 0.0568(10) -0.0008(10) -0.0157(10) -0.0230(13)
C16 0.0976(13) 0.0727(11) 0.0562(9) -0.0009(8) -0.0121(9) -0.0044(10)
C17 0.0564(8) 0.0577(8) 0.0456(7) -0.0021(6) -0.0009(6) -0.0086(7)
C18 0.0571(9) 0.0791(11) 0.0766(10) 0.0022(9) 0.0005(8) 0.0068(8)
C19 0.0577(11) 0.1327(19) 0.1139(17) -0.0099(15) 0.0046(11) 0.0180(12)
C20 0.0579(12) 0.183(3) 0.1165(19) -0.028(2) 0.0210(12) -0.0104(16)
C21 0.0897(15) 0.142(2) 0.0741(12) -0.0113(14) 0.0245(11) -0.0515(16)
C22 0.0816(11) 0.0761(11) 0.0539(8) -0.0032(8) 0.0055(8) -0.0259(9)
C23 0.0647(9) 0.0597(9) 0.0491(7) -0.0029(7) 0.0054(6) -0.0051(7)
C24 0.1227(18) 0.0701(12) 0.0904(14) -0.0332(11) 0.0199(13) -0.0074(12)

loop_
_atom_type_symbol
_atom_type_description
_atom_type_scat_dispersion_real
_atom_type_scat_dispersion_imag
_atom_type_scat_source
C C 0.0033 0.0016 'International Tables Vol C Tables 4.2.6.8 and 6.1.1.4'
H H 0.0000 0.0000 'International Tables Vol C Tables 4.2.6.8 and 6.1.1.4'
N N 0.0061 0.0033 'International Tables Vol C Tables 4.2.6.8 and 6.1.1.4'
O O 0.0106 0.0060 'International Tables Vol C Tables 4.2.6.8 and 6.1.1.4'

loop_
_geom_angle_atom_site_label_1
_geom_angle_atom_site_label_2
_geom_angle_atom_site_label_3
_geom_angle
C6 O1 H1 109.5
C23 N1 C4 133.36(12)
C23 N1 C3 93.73(12)
C4 N1 C3 129.63(12)
C24 C1 C2 94.61(18)
C24 C1 H1A 132.7
C2 C1 H1A 132.7
C1 C2 C23 113.88(15)
C1 C2 C3 85.45(16)
C23 C2 C3 85.67(12)
C1 C2 H2 120.3
C23 C2 H2 120.3
C3 C2 H2 120.3
N1 C3 C24 115.84(15)
N1 C3 C2 87.28(12)
C24 C3 C2 85.88(16)
N1 C3 H3 119.3
C24 C3 H3 119.3
C2 C3 H3 119.3
C11 C4 C5 120.56(13)
C11 C4 N1 116.77(12)
C5 C4 N1 122.66(12)
C14 C5 C4 116.44(13)
C14 C5 C6 120.39(12)
C4 C5 C6 123.11(12)
O1 C6 C17 111.12(11)
O1 C6 C7 104.93(11)
C17 C6 C7 108.33(12)
O1 C6 C5 108.45(11)
C17 C6 C5 112.29(11)
C7 C6 C5 111.49(11)
C8 C7 C16 117.93(15)
C8 C7 C6 120.29(14)
C16 C7 C6 121.78(14)
C7 C8 C9 120.97(19)
C7 C8 H8 119.5
C9 C8 H8 119.5
C10 C9 C8 120.7(2)
C10 C9 H9 119.7
C8 C9 H9 119.7
C9 C10 C15 119.50(18)
C9 C10 H10 120.3
C15 C10 H10 120.3
C12 C11 C4 121.16(14)
C12 C11 H11 119.4
C4 C11 H11 119.4
C13 C12 C11 119.21(15)
C13 C12 H12 120.4
C11 C12 H12 120.4
C12 C13 C14 120.13(15)
C12 C13 H13 119.9
C14 C13 H13 119.9
C13 C14 C5 122.48(14)
C13 C14 H14 118.8
C5 C14 H14 118.8
C10 C15 C16 120.6(2)
C10 C15 H15 119.7
C16 C15 H15 119.7
C7 C16 C15 120.37(19)
C7 C16 H16 119.8
C15 C16 H16 119.8
C22 C17 C18 118.31(15)
C22 C17 C6 119.61(14)
C18 C17 C6 122.01(13)
C19 C18 C17 121.02(19)
C19 C18 H18 119.5
C17 C18 H18 119.5
C20 C19 C18 120.2(2)
C20 C19 H19 119.9
C18 C19 H19 119.9
C19 C20 C21 119.9(2)
C19 C20 H20 120.1
C21 C20 H20 120.1
C20 C21 C22 120.5(2)
C20 C21 H21 119.8
C22 C21 H21 119.8
C17 C22 C21 120.2(2)
C17 C22 H22 119.9
C21 C22 H22 119.9
O2 C23 N1 131.12(14)
O2 C23 C2 135.65(15)
N1 C23 C2 93.20(13)
C1 C24 C3 94.05(19)
C1 C24 H24 133.0
C3 C24 H24 133.0

loop_
_geom_bond_atom_site_label_1
_geom_bond_atom_site_label_2
_geom_bond_distance
O1 C6 1.4293(17)
O1 H1 0.8200
O2 C23 1.2207(19)
N1 C23 1.359(2)
N1 C4 1.4361(18)
N1 C3 1.4931(19)
C1 C24 1.316(3)
C1 C2 1.507(3)
C1 H1A 0.9300
C2 C23 1.521(2)
C2 C3 1.543(3)
C2 H2 0.9800
C3 C24 1.508(3)
C3 H3 0.9800
C4 C11 1.395(2)
C4 C5 1.4060(19)
C5 C14 1.395(2)
C5 C6 1.5482(19)
C6 C17 1.537(2)
C6 C7 1.541(2)
C7 C8 1.386(2)
C7 C16 1.386(2)
C8 C9 1.387(3)
C8 H8 0.9300
C9 C10 1.356(3)
C9 H9 0.9300
C10 C15 1.373(3)
C10 H10 0.9300
C11 C12 1.380(2)
C11 H11 0.9300
C12 C13 1.366(2)
C12 H12 0.9300
C13 C14 1.389(2)
C13 H13 0.9300
C14 H14 0.9300
C15 C16 1.392(3)
C15 H15 0.9300
C16 H16 0.9300
C17 C22 1.388(2)
C17 C18 1.391(2)
C18 C19 1.386(3)
C18 H18 0.9300
C19 C20 1.367(4)
C19 H19 0.9300
C20 C21 1.375(4)
C20 H20 0.9300
C21 C22 1.395(3)
C21 H21 0.9300
C22 H22 0.9300
C24 H24 0.9300
